data_2232507
loop_
_publ_author_name
'Yuan, Lei'
'Wang, Rui'
'Li, Chang-Yi'
'Wang, Zhi-Qiang'
'Sun, Tie-Min'

_publ_section_title
;
 <i>N</i>-[(<i>R</i>)-(6-Bromo-2-methoxyquinolin-3-yl)(phenyl)methyl]-<i>N</i>-[(<i>S</i>)-1-(4-methoxyphenyl)ethyl]-2-(piperazin-1-yl)acetamide
;
_journal_coeditor_code XU5339
_journal_issue 11
_journal_name_full 'Acta Crystallographica Section E'
_journal_page_first o2921
_journal_paper_doi 10.1107/S1600536811040955
_journal_volume 67
_journal_year 2011
_chemical_formula_iupac 'C32 H35 Br N4 O3'
_chemical_formula_moiety 'C32 H35 Br N4 O3'
_chemical_formula_sum 'C32 H35 Br N4 O3'
_chemical_formula_weight 603.55
_chemical_name_systematic
;
<i>N</i>-[(<i>R</i>)-(6-Bromo-2-methoxyquinolin-3-
yl)(phenyl)methyl]-<i>N</i>-[(<i>S</i>)-1-(4-methoxyphenyl)ethyl]-
2-(piperazin-1-yl)acetamide
;
_space_group_IT_number 19
_symmetry_cell_setting orthorhombic
_symmetry_space_group_name_Hall 'P 2ac 2ab'
_symmetry_space_group_name_H-M 'P 21 21 21'
_atom_sites_solution_hydrogens geom
_atom_sites_solution_primary direct
_atom_sites_solution_secondary difmap
_audit_creation_method SHELXL-97
_cell_angle_alpha 90.00
_cell_angle_beta 90.00
_cell_angle_gamma 90.00
_cell_formula_units_Z 4
_cell_length_a 9.9738(9)
_cell_length_b 10.9397(10)
_cell_length_c 27.910(3)
_cell_measurement_reflns_used 2354
_cell_measurement_temperature 293(2)
_cell_measurement_theta_max 25.01
_cell_measurement_theta_min 1.99
_cell_volume 3045.3(5)
_computing_cell_refinement 'SAINT (Bruker, 2004)'
_computing_data_collection 'APEX2 (Bruker, 2004)'
_computing_data_reduction 'SAINT (Bruker, 2004)'
_computing_molecular_graphics 'SHELXTL (Sheldrick, 2008)'
_computing_publication_material 'SHELXTL (Sheldrick, 2008)'
_computing_structure_refinement 'SHELXTL (Sheldrick, 2008)'
_computing_structure_solution 'SHELXTL (Sheldrick, 2008)'
_diffrn_ambient_temperature 293(2)
_diffrn_detector_area_resol_mean 10.0
_diffrn_measured_fraction_theta_full 0.997
_diffrn_measured_fraction_theta_max 0.997
_diffrn_measurement_device_type 'Bruker APEXII'
_diffrn_measurement_method \w
_diffrn_radiation_monochromator graphite
_diffrn_radiation_source 'fine-focus sealed tube'
_diffrn_radiation_type MoK\a
_diffrn_radiation_wavelength 0.71073
_diffrn_reflns_av_R_equivalents 0.0353
_diffrn_reflns_av_sigmaI/netI 0.0592
_diffrn_reflns_limit_h_max 11
_diffrn_reflns_limit_h_min -12
_diffrn_reflns_limit_k_max 13
_diffrn_reflns_limit_k_min -13
_diffrn_reflns_limit_l_max 34
_diffrn_reflns_limit_l_min -32
_diffrn_reflns_number 18937
_diffrn_reflns_theta_full 26.04
_diffrn_reflns_theta_max 26.04
_diffrn_reflns_theta_min 1.46
_exptl_absorpt_coefficient_mu 1.388
_exptl_absorpt_correction_T_max 0.8350
_exptl_absorpt_correction_T_min 0.7121
_exptl_absorpt_correction_type multi-scan
_exptl_absorpt_process_details '(SADABS; Sheldrick, 2004)'
_exptl_crystal_colour colourless
_exptl_crystal_density_diffrn 1.316
_exptl_crystal_density_method 'not measured'
_exptl_crystal_description block
_exptl_crystal_F_000 1256
_exptl_crystal_size_max 0.26
_exptl_crystal_size_mid 0.21
_exptl_crystal_size_min 0.13
_refine_diff_density_max 0.344
_refine_diff_density_min -0.561
_refine_ls_abs_structure_details 'Flack (1983), 2585 Friedel pairs'
_refine_ls_abs_structure_Flack 0.011(12)
_refine_ls_extinction_method none
_refine_ls_goodness_of_fit_ref 1.019
_refine_ls_hydrogen_treatment constr
_refine_ls_matrix_type full
_refine_ls_number_parameters 361
_refine_ls_number_reflns 5999
_refine_ls_number_restraints 0
_refine_ls_restrained_S_all 1.019
_refine_ls_R_factor_all 0.0772
_refine_ls_R_factor_gt 0.0564
_refine_ls_shift/su_max 0.001
_refine_ls_shift/su_mean 0.000
_refine_ls_structure_factor_coef Fsqd
_refine_ls_weighting_details 'calc w=1/[\s^2^(Fo^2^)+(0.1090P)^2^+0.0000P] where P=(Fo^2^+2Fc^2^)/3'
_refine_ls_weighting_scheme calc
_refine_ls_wR_factor_gt 0.1561
_refine_ls_wR_factor_ref 0.1703
_reflns_number_gt 4518
_reflns_number_total 5999
_reflns_threshold_expression I>2sigma(I)
_cod_data_source_file xu5339.cif
_cod_data_source_block I
_cod_database_code 2232507
_cod_database_fobs_code 2232507

loop_
_symmetry_equiv_pos_as_xyz
'x, y, z'
'-x+1/2, -y, z+1/2'
'x+1/2, -y+1/2, -z'
'-x, y+1/2, -z+1/2'

loop_
_atom_site_type_symbol
_atom_site_label
_atom_site_fract_x
_atom_site_fract_y
_atom_site_fract_z
_atom_site_U_iso_or_equiv
_atom_site_adp_type
_atom_site_calc_flag
_atom_site_refinement_flags
_atom_site_occupancy
_atom_site_symmetry_multiplicity
Br Br 1.16448(6) -0.50994(6) 0.67941(2) 0.0885(3) Uani d . 1 1
O O2 0.5985(3) -0.1119(3) 0.63967(10) 0.0483(7) Uani d . 1 1
N N2 0.6854(3) 0.0788(3) 0.64410(10) 0.0371(7) Uani d . 1 1
O O3 0.5042(4) 0.5855(3) 0.55607(14) 0.0717(10) Uani d . 1 1
O O1 1.0020(3) 0.1519(3) 0.56260(13) 0.0601(8) Uani d . 1 1
N N3 0.4433(3) 0.0798(3) 0.71731(11) 0.0407(7) Uani d . 1 1
N N1 1.1268(3) -0.0147(3) 0.58380(12) 0.0447(8) Uani d . 1 1
C C12 0.6723(4) 0.0284(3) 0.55538(13) 0.0379(8) Uani d . 1 1
C C8 0.8885(4) -0.0074(3) 0.60224(12) 0.0366(8) Uani d . 1 1
C C4 1.1325(4) -0.1290(3) 0.60612(12) 0.0382(8) Uani d . 1 1
C C17 0.7336(4) -0.0184(4) 0.51555(13) 0.0463(9) Uani d . 1 1
H H17 0.8258 -0.0311 0.5157 0.056 Uiso calc R 1 1
C C11 0.7584(4) 0.0681(3) 0.59812(12) 0.0360(8) Uani d . 1 1
H H11 0.7878 0.1514 0.5905 0.043 Uiso calc R 1 1
C C7 0.8947(4) -0.1195(4) 0.62209(13) 0.0419(9) Uani d . 1 1
H H7 0.8170 -0.1554 0.6340 0.050 Uiso calc R 1 1
C C5 1.0190(4) -0.1841(4) 0.62510(13) 0.0408(9) Uani d . 1 1
C C25 0.7040(4) 0.1975(4) 0.67042(14) 0.0438(9) Uani d . 1 1
H H25 0.6443 0.1949 0.6983 0.053 Uiso calc R 1 1
C C6 1.0297(4) -0.3000(4) 0.64702(14) 0.0486(10) Uani d . 1 1
H H6 0.9539 -0.3391 0.6590 0.058 Uiso calc R 1 1
C C26 0.6586(4) 0.3032(4) 0.64005(13) 0.0414(8) Uani d . 1 1
C C2 1.2674(4) -0.2991(4) 0.63264(15) 0.0490(10) Uani d . 1 1
H H2 1.3500 -0.3375 0.6360 0.059 Uiso calc R 1 1
C C19 0.5536(4) -0.0052(5) 0.71269(14) 0.0530(11) Uani d . 1 1
H H19A 0.5233 -0.0853 0.7229 0.064 Uiso calc R 1 1
H H19B 0.6246 0.0200 0.7343 0.064 Uiso calc R 1 1
C C3 1.2584(4) -0.1884(4) 0.61003(14) 0.0464(10) Uani d . 1 1
H H3 1.3348 -0.1522 0.5972 0.056 Uiso calc R 1 1
C C16 0.6590(4) -0.0473(4) 0.47472(15) 0.0567(11) Uani d . 1 1
H H16 0.7017 -0.0794 0.4479 0.068 Uiso calc R 1 1
C C9 1.0115(4) 0.0395(3) 0.58310(14) 0.0414(9) Uani d . 1 1
C C13 0.5344(4) 0.0471(4) 0.55422(15) 0.0482(10) Uani d . 1 1
H H13 0.4913 0.0802 0.5808 0.058 Uiso calc R 1 1
C C27 0.7433(4) 0.3932(4) 0.62201(16) 0.0522(11) Uani d . 1 1
H H27 0.8347 0.3882 0.6283 0.063 Uiso calc R 1 1
C C29 0.5599(4) 0.4968(4) 0.58342(16) 0.0514(10) Uani d . 1 1
C C31 0.5236(4) 0.3155(4) 0.62922(17) 0.0496(10) Uani d . 1 1
H H31 0.4634 0.2582 0.6412 0.060 Uiso calc R 1 1
C C28 0.6960(4) 0.4898(4) 0.59510(17) 0.0554(11) Uani d . 1 1
H H28 0.7547 0.5504 0.5847 0.066 Uiso calc R 1 1
C C18 0.6126(4) -0.0162(4) 0.66139(14) 0.0418(9) Uani d . 1 1
C C15 0.5229(5) -0.0284(4) 0.47393(16) 0.0564(11) Uani d . 1 1
H H15 0.4734 -0.0462 0.4466 0.068 Uiso calc R 1 1
C C30 0.4758(5) 0.4090(4) 0.60162(18) 0.0581(12) Uani d . 1 1
H H30 0.3845 0.4132 0.5950 0.070 Uiso calc R 1 1
C C24 0.8467(5) 0.2064(5) 0.68981(17) 0.0624(12) Uani d . 1 1
H H24A 0.8662 0.1354 0.7088 0.094 Uiso calc R 1 1
H H24B 0.8550 0.2783 0.7093 0.094 Uiso calc R 1 1
H H24C 0.9087 0.2110 0.6636 0.094 Uiso calc R 1 1
C C1 1.1521(5) -0.3534(4) 0.65043(13) 0.0505(10) Uani d . 1 1
C C23 0.4107(5) 0.0920(6) 0.76822(15) 0.0657(14) Uani d . 1 1
H H23A 0.4881 0.1228 0.7854 0.079 Uiso calc R 1 1
H H23B 0.3881 0.0124 0.7813 0.079 Uiso calc R 1 1
C C20 0.3260(4) 0.0351(5) 0.69106(16) 0.0595(12) Uani d . 1 1
H H20A 0.3012 -0.0448 0.7032 0.071 Uiso calc R 1 1
H H20B 0.3489 0.0261 0.6575 0.071 Uiso calc R 1 1
C C14 0.4610(5) 0.0170(5) 0.51402(16) 0.0605(12) Uani d . 1 1
H H14 0.3685 0.0276 0.5141 0.073 Uiso calc R 1 1
C C22 0.2923(5) 0.1794(6) 0.77515(19) 0.0723(15) Uani d . 1 1
H H22A 0.2710 0.1854 0.8090 0.087 Uiso calc R 1 1
H H22B 0.3168 0.2602 0.7638 0.087 Uiso calc R 1 1
N N4 0.1719(5) 0.1351(6) 0.74826(18) 0.0963(17) Uani d . 1 1
H H4A 0.0942 0.1210 0.7604 0.116 Uiso calc R 1 1
C C21 0.2101(5) 0.1193(7) 0.69568(18) 0.0829(19) Uani d . 1 1
H H21A 0.1343 0.0867 0.6780 0.100 Uiso calc R 1 1
H H21B 0.2330 0.1981 0.6820 0.100 Uiso calc R 1 1
C C10 1.1213(5) 0.1999(5) 0.5407(3) 0.0880(19) Uani d . 1 1
H H10A 1.1025 0.2788 0.5272 0.132 Uiso calc R 1 1
H H10B 1.1504 0.1455 0.5158 0.132 Uiso calc R 1 1
H H10C 1.1906 0.2073 0.5644 0.132 Uiso calc R 1 1
C C32 0.5833(7) 0.6817(5) 0.5379(2) 0.0825(16) Uani d . 1 1
H H32A 0.5281 0.7354 0.5191 0.124 Uiso calc R 1 1
H H32B 0.6533 0.6488 0.5181 0.124 Uiso calc R 1 1
H H32C 0.6222 0.7265 0.5640 0.124 Uiso calc R 1 1

loop_
_atom_site_aniso_label
_atom_site_aniso_U_11
_atom_site_aniso_U_22
_atom_site_aniso_U_33
_atom_site_aniso_U_12
_atom_site_aniso_U_13
_atom_site_aniso_U_23
Br 0.0962(5) 0.0790(4) 0.0903(4) 0.0348(3) 0.0057(3) 0.0237(3)
O2 0.0438(15) 0.0432(16) 0.0578(16) 0.0021(13) 0.0115(13) 0.0067(14)
N2 0.0342(17) 0.0399(16) 0.0371(15) 0.0056(14) 0.0051(13) -0.0013(13)
O3 0.065(2) 0.053(2) 0.097(2) 0.0068(16) -0.0065(19) 0.0160(18)
O1 0.0421(16) 0.0471(17) 0.091(2) 0.0057(14) 0.0201(15) 0.0181(16)
N3 0.0303(16) 0.052(2) 0.0395(17) 0.0027(14) 0.0058(13) -0.0062(15)
N1 0.0298(16) 0.0457(18) 0.0586(19) 0.0010(14) 0.0049(14) -0.0059(16)
C12 0.039(2) 0.0334(18) 0.0411(18) 0.0038(16) 0.0024(16) 0.0054(14)
C8 0.0315(18) 0.0396(19) 0.0386(18) 0.0056(16) 0.0041(14) 0.0014(16)
C4 0.036(2) 0.040(2) 0.0389(19) 0.0040(16) -0.0022(15) -0.0102(15)
C17 0.038(2) 0.056(2) 0.045(2) 0.0102(19) 0.0055(16) 0.0024(19)
C11 0.0310(19) 0.041(2) 0.0360(19) 0.0076(16) 0.0088(15) 0.0030(15)
C7 0.0311(18) 0.050(2) 0.045(2) 0.0083(17) 0.0079(16) 0.0051(17)
C5 0.042(2) 0.044(2) 0.0373(19) 0.0103(17) 0.0066(16) 0.0013(16)
C25 0.037(2) 0.051(2) 0.043(2) 0.0068(17) 0.0039(16) -0.0121(17)
C6 0.050(2) 0.049(2) 0.046(2) 0.014(2) 0.0122(19) 0.0105(18)
C26 0.035(2) 0.044(2) 0.0448(19) 0.0037(18) 0.0023(17) -0.0102(16)
C2 0.041(2) 0.050(2) 0.056(2) 0.0195(19) -0.009(2) -0.015(2)
C19 0.045(2) 0.068(3) 0.045(2) 0.020(2) 0.0138(17) 0.019(2)
C3 0.030(2) 0.053(2) 0.056(2) 0.0023(18) -0.0011(17) -0.016(2)
C16 0.056(3) 0.066(3) 0.048(2) 0.006(2) 0.003(2) -0.011(2)
C9 0.038(2) 0.039(2) 0.047(2) 0.0015(17) 0.0038(17) 0.0021(16)
C13 0.037(2) 0.061(3) 0.046(2) 0.0158(19) 0.0006(18) 0.0003(18)
C27 0.031(2) 0.055(3) 0.070(3) -0.0005(19) 0.002(2) -0.003(2)
C29 0.049(2) 0.043(2) 0.062(2) 0.007(2) 0.0042(19) 0.001(2)
C31 0.028(2) 0.043(2) 0.078(3) 0.0025(17) 0.0074(19) 0.007(2)
C28 0.043(2) 0.045(2) 0.079(3) -0.006(2) 0.014(2) -0.001(2)
C18 0.0315(18) 0.049(2) 0.0449(19) 0.0122(17) 0.0053(16) 0.0067(18)
C15 0.056(3) 0.064(3) 0.049(2) 0.004(2) -0.011(2) -0.004(2)
C30 0.037(2) 0.050(3) 0.087(3) -0.0009(19) -0.005(2) 0.003(2)
C24 0.051(3) 0.074(3) 0.062(3) 0.008(2) -0.014(2) -0.012(2)
C1 0.062(3) 0.053(2) 0.037(2) 0.021(2) -0.0003(19) -0.0004(17)
C23 0.045(3) 0.109(4) 0.043(2) 0.000(3) 0.002(2) -0.011(3)
C20 0.043(2) 0.079(3) 0.056(2) 0.001(2) 0.0051(19) -0.024(2)
C14 0.037(2) 0.073(3) 0.071(3) 0.005(2) -0.005(2) 0.006(3)
C22 0.047(3) 0.102(4) 0.068(3) -0.002(3) 0.011(2) -0.041(3)
N4 0.059(3) 0.143(5) 0.087(3) 0.010(3) 0.013(2) -0.045(3)
C21 0.043(3) 0.141(6) 0.065(3) 0.025(3) -0.004(2) -0.032(3)
C10 0.058(3) 0.066(3) 0.140(5) 0.000(3) 0.041(3) 0.032(3)
C32 0.112(5) 0.051(3) 0.085(3) -0.003(3) 0.009(4) 0.013(3)

loop_
_atom_type_symbol
_atom_type_description
_atom_type_scat_dispersion_real
_atom_type_scat_dispersion_imag
_atom_type_scat_source
C C 0.0033 0.0016 'International Tables Vol C Tables 4.2.6.8 and 6.1.1.4'
H H 0.0000 0.0000 'International Tables Vol C Tables 4.2.6.8 and 6.1.1.4'
N N 0.0061 0.0033 'International Tables Vol C Tables 4.2.6.8 and 6.1.1.4'
O O 0.0106 0.0060 'International Tables Vol C Tables 4.2.6.8 and 6.1.1.4'
Br Br -0.2901 2.4595 'International Tables Vol C Tables 4.2.6.8 and 6.1.1.4'

loop_
_geom_angle_atom_site_label_1
_geom_angle_atom_site_label_2
_geom_angle_atom_site_label_3
_geom_angle
C18 N2 C11 120.8(3)
C18 N2 C25 123.6(3)
C11 N2 C25 115.5(3)
C29 O3 C32 120.6(4)
C9 O1 C10 116.8(3)
C19 N3 C23 108.3(3)
C19 N3 C20 110.4(3)
C23 N3 C20 109.8(3)
C9 N1 C4 116.9(3)
C17 C12 C13 118.6(4)
C17 C12 C11 119.2(3)
C13 C12 C11 122.0(3)
C7 C8 C9 116.1(3)
C7 C8 C11 123.8(3)
C9 C8 C11 120.0(3)
C5 C4 N1 121.7(3)
C5 C4 C3 119.7(4)
N1 C4 C3 118.7(3)
C12 C17 C16 120.6(4)
C12 C17 H17 119.7
C16 C17 H17 119.7
N2 C11 C12 114.9(3)
N2 C11 C8 113.0(3)
C12 C11 C8 112.2(3)
N2 C11 H11 105.2
C12 C11 H11 105.2
C8 C11 H11 105.2
C8 C7 C5 120.9(4)
C8 C7 H7 119.5
C5 C7 H7 119.5
C4 C5 C6 119.5(4)
C4 C5 C7 118.1(4)
C6 C5 C7 122.4(4)
C26 C25 N2 110.6(3)
C26 C25 C24 115.6(4)
N2 C25 C24 110.1(3)
C26 C25 H25 106.7
N2 C25 H25 106.7
C24 C25 H25 106.7
C1 C6 C5 119.1(4)
C1 C6 H6 120.5
C5 C6 H6 120.5
C31 C26 C27 116.2(4)
C31 C26 C25 119.4(4)
C27 C26 C25 124.5(4)
C3 C2 C1 119.4(4)
C3 C2 H2 120.3
C1 C2 H2 120.3
N3 C19 C18 114.9(3)
N3 C19 H19A 108.5
C18 C19 H19A 108.5
N3 C19 H19B 108.5
C18 C19 H19B 108.5
H19A C19 H19B 107.5
C2 C3 C4 119.9(4)
C2 C3 H3 120.0
C4 C3 H3 120.0
C15 C16 C17 120.4(4)
C15 C16 H16 119.8
C17 C16 H16 119.8
N1 C9 O1 118.8(3)
N1 C9 C8 126.3(4)
O1 C9 C8 114.9(3)
C14 C13 C12 120.5(4)
C14 C13 H13 119.7
C12 C13 H13 119.7
C28 C27 C26 122.1(4)
C28 C27 H27 118.9
C26 C27 H27 118.9
O3 C29 C30 117.3(4)
O3 C29 C28 124.7(4)
C30 C29 C28 118.0(4)
C30 C31 C26 122.3(4)
C30 C31 H31 118.8
C26 C31 H31 118.8
C27 C28 C29 120.1(4)
C27 C28 H28 120.0
C29 C28 H28 120.0
O2 C18 N2 122.9(3)
O2 C18 C19 118.9(4)
N2 C18 C19 118.1(4)
C14 C15 C16 119.1(4)
C14 C15 H15 120.5
C16 C15 H15 120.5
C31 C30 C29 121.3(4)
C31 C30 H30 119.4
C29 C30 H30 119.4
C25 C24 H24A 109.5
C25 C24 H24B 109.5
H24A C24 H24B 109.5
C25 C24 H24C 109.5
H24A C24 H24C 109.5
H24B C24 H24C 109.5
C6 C1 C2 122.4(4)
C6 C1 Br 118.5(3)
C2 C1 Br 119.0(3)
N3 C23 C22 110.5(4)
N3 C23 H23A 109.5
C22 C23 H23A 109.5
N3 C23 H23B 109.5
C22 C23 H23B 109.5
H23A C23 H23B 108.1
N3 C20 C21 111.8(4)
N3 C20 H20A 109.3
C21 C20 H20A 109.3
N3 C20 H20B 109.3
C21 C20 H20B 109.3
H20A C20 H20B 107.9
C15 C14 C13 120.8(4)
C15 C14 H14 119.6
C13 C14 H14 119.6
N4 C22 C23 110.7(4)
N4 C22 H22A 109.5
C23 C22 H22A 109.5
N4 C22 H22B 109.5
C23 C22 H22B 109.5
H22A C22 H22B 108.1
C22 N4 C21 108.6(4)
C22 N4 H4A 125.7
C21 N4 H4A 125.7
C20 C21 N4 110.4(5)
C20 C21 H21A 109.6
N4 C21 H21A 109.6
C20 C21 H21B 109.6
N4 C21 H21B 109.6
H21A C21 H21B 108.1
O1 C10 H10A 109.5
O1 C10 H10B 109.5
H10A C10 H10B 109.5
O1 C10 H10C 109.5
H10A C10 H10C 109.5
H10B C10 H10C 109.5
O3 C32 H32A 109.5
O3 C32 H32B 109.5
H32A C32 H32B 109.5
O3 C32 H32C 109.5
H32A C32 H32C 109.5
H32B C32 H32C 109.5

loop_
_geom_bond_atom_site_label_1
_geom_bond_atom_site_label_2
_geom_bond_distance
Br C1 1.898(4)
O2 C18 1.217(5)
N2 C18 1.357(5)
N2 C11 1.480(4)
N2 C25 1.504(5)
O3 C29 1.353(5)
O3 C32 1.410(6)
O1 C9 1.360(5)
O1 C10 1.437(6)
N3 C19 1.446(5)
N3 C23 1.464(5)
N3 C20 1.464(5)
N1 C9 1.294(5)
N1 C4 1.399(5)
C12 C17 1.368(5)
C12 C13 1.391(5)
C12 C11 1.533(5)
C8 C7 1.346(5)
C8 C9 1.433(5)
C8 C11 1.543(5)
C4 C5 1.388(5)
C4 C3 1.418(5)
C17 C16 1.398(6)
C17 H17 0.9300
C11 H11 0.9800
C7 C5 1.429(5)
C7 H7 0.9300
C5 C6 1.412(6)
C25 C26 1.503(6)
C25 C24 1.526(6)
C25 H25 0.9800
C6 C1 1.357(6)
C6 H6 0.9300
C26 C31 1.387(6)
C26 C27 1.392(6)
C2 C3 1.368(6)
C2 C1 1.387(6)
C2 H2 0.9300
C19 C18 1.553(5)
C19 H19A 0.9700
C19 H19B 0.9700
C3 H3 0.9300
C16 C15 1.373(6)
C16 H16 0.9300
C13 C14 1.379(6)
C13 H13 0.9300
C27 C28 1.379(6)
C27 H27 0.9300
C29 C30 1.373(6)
C29 C28 1.398(6)
C31 C30 1.366(6)
C31 H31 0.9300
C28 H28 0.9300
C15 C14 1.371(7)
C15 H15 0.9300
C30 H30 0.9300
C24 H24A 0.9600
C24 H24B 0.9600
C24 H24C 0.9600
C23 C22 1.531(7)
C23 H23A 0.9700
C23 H23B 0.9700
C20 C21 1.483(7)
C20 H20A 0.9700
C20 H20B 0.9700
C14 H14 0.9300
C22 N4 1.497(7)
C22 H22A 0.9700
C22 H22B 0.9700
N4 C21 1.526(7)
N4 H4A 0.8600
C21 H21A 0.9700
C21 H21B 0.9700
C10 H10A 0.9600
C10 H10B 0.9600
C10 H10C 0.9600
C32 H32A 0.9600
C32 H32B 0.9600
C32 H32C 0.9600

loop_
_geom_hbond_atom_site_label_D
_geom_hbond_atom_site_label_H
_geom_hbond_atom_site_label_A
_geom_hbond_site_symmetry_A
_geom_hbond_distance_DH
_geom_hbond_distance_HA
_geom_hbond_distance_DA
_geom_hbond_angle_DHA
C10 H10A Cg 3_556 0.96 2.6901 3.639(6) 169.64

loop_
_cod_related_entry_id
_cod_related_entry_database
_cod_related_entry_code
1 ChemSpider 30657171
